data_7702524
loop_
_publ_author_name
'Chao, Hui'
'Yang, Guang'
'Xue, Gen-Qiang'
'Li, Hong'
'Zang, Hao'
'Williams, Ian D.'
'Ji, Liang-Nian'
'Chen, Xiao-Ming'
'Li, Xiao-Yuan'

_publ_section_title
;
 Ruthenium(II) complexes containing novel asymmetric tridentate ligands:
 synthesis, structure, electrochemical and spectroscopic properties
;
_journal_issue 8
_journal_name_full 'Journal of the Chemical Society, Dalton Transactions'
_journal_page_first 1326
_journal_paper_doi 10.1039/b009680f
_journal_year 2001
_chemical_formula_moiety '[Ru(tpy)(pta)][ClO~4~]~2~(CH~3~CN)'
_chemical_formula_sum 'C42 H27 Cl2 N9 O8 Ru'
_chemical_formula_weight 957.71
_space_group_IT_number 14
_space_group_name_Hall '-P 2yn'
_space_group_name_H-M_alt 'P 1 21/n 1'
_symmetry_cell_setting monoclinic
_symmetry_space_group_name_H-M 'P 1 21/n 1'
_atom_sites_solution_hydrogens geom
_atom_sites_solution_primary direct
_atom_sites_solution_secondary difmap
_audit_creation_method SHELXL-97
_cell_angle_alpha 90.00
_cell_angle_beta 102.797(3)
_cell_angle_gamma 90.00
_cell_formula_units_Z 4
_cell_length_a 12.3635(19)
_cell_length_b 26.210(4)
_cell_length_c 12.4622(19)
_cell_measurement_temperature 293(2)
_cell_volume 3938.0(10)
_computing_structure_refinement 'SHELXL-97 (Sheldrick, 1997)'
_computing_structure_solution 'SHELXS-97 (Sheldrick, 1990)'
_diffrn_ambient_temperature 293(2)
_diffrn_measured_fraction_theta_full 0.968
_diffrn_measured_fraction_theta_max 0.968
_diffrn_measurement_device_type 'Bruker SMART 1000 CCD'
_diffrn_measurement_method 'omega scan'
_diffrn_radiation_monochromator graphite
_diffrn_radiation_source 'fine-focus sealed tube'
_diffrn_radiation_type MoK\a
_diffrn_radiation_wavelength 0.71073
_diffrn_reflns_av_R_equivalents 0.0288
_diffrn_reflns_av_sigmaI/netI 0.0510
_diffrn_reflns_limit_h_max 17
_diffrn_reflns_limit_h_min -12
_diffrn_reflns_limit_k_max 30
_diffrn_reflns_limit_k_min -36
_diffrn_reflns_limit_l_max 17
_diffrn_reflns_limit_l_min -14
_diffrn_reflns_number 28124
_diffrn_reflns_theta_full 30.03
_diffrn_reflns_theta_max 30.03
_diffrn_reflns_theta_min 4.09
_exptl_absorpt_coefficient_mu 0.605
_exptl_absorpt_correction_type empirical
_exptl_crystal_colour 'dark brown'
_exptl_crystal_density_diffrn 1.603
_exptl_crystal_density_method 'not measured'
_exptl_crystal_description plate
_exptl_crystal_F_000 1920
_exptl_crystal_size_max 0.34
_exptl_crystal_size_mid 0.18
_exptl_crystal_size_min 0.04
_refine_diff_density_max 1.167
_refine_diff_density_min -0.499
_refine_diff_density_rms 0.088
_refine_ls_extinction_coef 0.0000(3)
_refine_ls_extinction_expression Fc^*^=kFc[1+0.001xFc^2^\l^3^/sin(2\q)]^-1/4^
_refine_ls_extinction_method SHELXL
_refine_ls_goodness_of_fit_ref 0.910
_refine_ls_hydrogen_treatment mixed
_refine_ls_matrix_type full
_refine_ls_number_parameters 545
_refine_ls_number_reflns 11384
_refine_ls_number_restraints 0
_refine_ls_restrained_S_all 0.910
_refine_ls_R_factor_all 0.0888
_refine_ls_R_factor_gt 0.0484
_refine_ls_shift/su_max 4.145
_refine_ls_shift/su_mean 0.046
_refine_ls_structure_factor_coef Fsqd
_refine_ls_weighting_details 'w=1/[\s^2^(Fo^2^)+(0.1062P)^2^+1.5024P] where P=(Fo^2^+2Fc^2^)/3'
_refine_ls_weighting_scheme calc
_refine_ls_wR_factor_gt 0.1384
_refine_ls_wR_factor_ref 0.1666
_reflns_number_gt 7113
_reflns_number_total 11384
_reflns_threshold_expression >2sigma(I)
_cod_data_source_file b009680f.txt
_cod_data_source_block Rupta
_cod_depositor_comments
;
The following automatic conversions were performed:

data item '_symmetry_cell_setting' value 'Monoclinic' was changed to
'monoclinic' in accordance with the
/home/saulius/struct/COD-crude-data/automatic-downloads/DataCite-retrospective/RSC/depositions/lib/dictionaries/cif_core.dic
dictionary named 'cif_core.dic' version 2.4.2 last updated on
2011-04-26.

data item '_refine_ls_weighting_scheme' value 'calc
w=1/[\s^2^(Fo^2^)+(0.1062P)^2^+1.5024P] where P=(Fo^2^+2Fc^2^)/3' was
changed to 'calc'. A new data item '_refine_ls_weighting_details' was
created with the value set to
'w=1/[\s^2^(Fo^2^)+(0.1062P)^2^+1.5024P] where P=(Fo^2^+2Fc^2^)/3'.

Automatic conversion script
Id: cif_fix_values 6909 2019-04-08 15:41:33Z antanas 
;
_cod_original_cell_volume 3938.0(11)
_cod_original_sg_symbol_H-M P2(1)/n
_cod_database_code 7702524

loop_
_symmetry_equiv_pos_as_xyz
'x, y, z'
'-x+1/2, y+1/2, -z+1/2'
'-x, -y, -z'
'x-1/2, -y-1/2, z-1/2'

loop_
_atom_site_label
_atom_site_type_symbol
_atom_site_fract_x
_atom_site_fract_y
_atom_site_fract_z
_atom_site_U_iso_or_equiv
_atom_site_adp_type
_atom_site_occupancy
_atom_site_calc_flag
_atom_site_refinement_flags
Ru1 Ru 0.27584(2) 0.114803(10) 0.15361(2) 0.03466(10) Uani 1 d .
Cl1 Cl 0.88589(9) 0.17831(4) 0.88537(9) 0.0599(3) Uani 1 d .
Cl2 Cl -0.13117(11) 0.44362(5) 0.26707(10) 0.0722(3) Uani 1 d .
N1 N 0.1887(2) 0.07467(12) 0.0184(2) 0.0447(7) Uani 1 d .
N2 N 0.2763(2) 0.04493(11) 0.2157(2) 0.0393(6) Uani 1 d .
N3 N 0.1329(2) 0.14809(10) 0.1806(2) 0.0357(6) Uani 1 d .
N4 N 0.3559(2) 0.12725(11) 0.3161(2) 0.0377(6) Uani 1 d .
N5 N 0.2865(2) 0.18512(10) 0.1007(2) 0.0376(6) Uani 1 d .
N6 N 0.4244(2) 0.11020(11) 0.0969(2) 0.0427(7) Uani 1 d .
N7 N 0.0507(2) 0.12283(10) 0.2161(2) 0.0369(6) Uani 1 d .
N8 N 0.0383(2) 0.22933(11) 0.1700(2) 0.0412(6) Uani 1 d .
O1 O 0.9881(3) 0.20517(15) 0.9033(4) 0.0987(13) Uani 1 d .
O2 O 0.8927(3) 0.14122(13) 0.9713(3) 0.0780(10) Uani 1 d .
O3 O 0.8016(4) 0.21323(18) 0.8840(5) 0.136(2) Uani 1 d .
O4 O 0.8735(5) 0.15129(17) 0.7844(3) 0.1299(19) Uani 1 d .
O5 O -0.1533(9) 0.3950(2) 0.2605(8) 0.227(5) Uani 1 d .
O6 O -0.2078(7) 0.4642(4) 0.1817(5) 0.220(4) Uani 1 d .
O7 O -0.0357(5) 0.4569(4) 0.2468(5) 0.227(5) Uani 1 d .
O8 O -0.1462(3) 0.46453(18) 0.3669(3) 0.1020(13) Uani 1 d .
C1 C 0.1381(3) 0.09325(19) -0.0804(3) 0.0589(10) Uani 1 d .
H1A H 0.1455 0.1290 -0.0941 0.080 Uiso 1 d R
C2 C 0.0760(4) 0.0628(2) -0.1623(4) 0.0687(13) Uani 1 d .
H2A H 0.0414 0.0776 -0.2320 0.080 Uiso 1 d R
C3 C 0.0659(4) 0.0121(2) -0.1442(4) 0.0705(13) Uani 1 d .
H3A H 0.0220 -0.0090 -0.2003 0.080 Uiso 1 d R
C4 C 0.1174(3) -0.00793(18) -0.0441(4) 0.0606(11) Uani 1 d .
H4A H 0.1129 -0.0438 -0.0301 0.080 Uiso 1 d R
C5 C 0.1769(3) 0.02334(14) 0.0371(3) 0.0467(8) Uani 1 d .
C6 C 0.2290(3) 0.00633(14) 0.1489(3) 0.0475(8) Uani 1 d .
C7 C 0.2311(4) -0.04218(16) 0.1905(4) 0.0654(12) Uani 1 d .
H7A H 0.1982 -0.0698 0.1441 0.080 Uiso 1 d R
C8 C 0.2801(4) -0.05113(17) 0.2966(5) 0.0719(13) Uani 1 d .
H8A H 0.2805 -0.0850 0.3260 0.080 Uiso 1 d R
C9 C 0.3290(4) -0.01183(17) 0.3651(4) 0.0633(11) Uani 1 d .
H9A H 0.3653 -0.0179 0.4405 0.080 Uiso 1 d R
C10 C 0.3259(3) 0.03694(14) 0.3213(3) 0.0429(8) Uani 1 d .
C11 C 0.3707(3) 0.08419(14) 0.3790(3) 0.0426(8) Uani 1 d .
C12 C 0.4206(3) 0.08626(17) 0.4902(3) 0.0554(10) Uani 1 d .
H12A H 0.4316 0.0554 0.5325 0.080 Uiso 1 d R
C13 C 0.4539(4) 0.1323(2) 0.5393(4) 0.0649(11) Uani 1 d .
H13A H 0.4898 0.1338 0.6159 0.080 Uiso 1 d R
C14 C 0.4358(3) 0.17624(17) 0.4765(3) 0.0570(10) Uani 1 d .
H14A H 0.4558 0.2090 0.5092 0.080 Uiso 1 d R
C15 C 0.3872(3) 0.17201(14) 0.3649(3) 0.0453(8) Uani 1 d .
H15A H 0.3757 0.2024 0.3209 0.080 Uiso 1 d R
C16 C -0.0346(3) 0.15105(13) 0.2260(3) 0.0385(7) Uani 1 d .
C17 C -0.1351(3) 0.13576(15) 0.2619(3) 0.0429(8) Uani 1 d .
C18 C -0.1762(3) 0.09101(17) 0.2946(3) 0.0538(9) Uani 1 d .
H18A H -0.1366 0.0595 0.2951 0.080 Uiso 1 d R
C19 C -0.2787(3) 0.0927(2) 0.3262(4) 0.0635(11) Uani 1 d .
H19A H -0.3077 0.0619 0.3507 0.080 Uiso 1 d R
C20 C -0.3395(3) 0.1368(2) 0.3237(4) 0.0655(12) Uani 1 d .
H20A H -0.4094 0.1363 0.3450 0.080 Uiso 1 d R
C21 C -0.3000(3) 0.18300(18) 0.2901(3) 0.0566(11) Uani 1 d .
C22 C -0.3490(4) 0.2322(2) 0.2846(4) 0.0667(13) Uani 1 d .
H22A H -0.4197 0.2358 0.3037 0.080 Uiso 1 d R
C23 C -0.2979(4) 0.2742(2) 0.2531(4) 0.0676(13) Uani 1 d .
H23A H -0.3332 0.3069 0.2514 0.080 Uiso 1 d R
C24 C -0.1941(3) 0.27131(17) 0.2223(3) 0.0569(10) Uani 1 d .
H24A H -0.1584 0.3010 0.2013 0.080 Uiso 1 d R
C25 C -0.1453(3) 0.22404(14) 0.2253(3) 0.0454(8) Uani 1 d .
C26 C -0.1975(3) 0.18108(16) 0.2585(3) 0.0480(9) Uani 1 d .
C27 C -0.0407(3) 0.20493(13) 0.2034(3) 0.0410(7) Uani 1 d .
C28 C 0.1226(3) 0.19880(13) 0.1571(3) 0.0389(7) Uani 1 d .
C29 C 0.2133(3) 0.22087(13) 0.1138(3) 0.0385(7) Uani 1 d .
C30 C 0.2293(3) 0.27183(14) 0.0885(3) 0.0481(8) Uani 1 d .
H30A H 0.1762 0.2971 0.0981 0.080 Uiso 1 d R
C31 C 0.3205(3) 0.28543(15) 0.0489(3) 0.0527(9) Uani 1 d .
H31A H 0.3320 0.3205 0.0318 0.080 Uiso 1 d R
C32 C 0.3977(3) 0.24787(15) 0.0338(3) 0.0477(8) Uani 1 d .
C33 C 0.4965(4) 0.25584(18) -0.0076(3) 0.0607(11) Uani 1 d .
H33A H 0.5137 0.2897 -0.0284 0.080 Uiso 1 d R
C34 C 0.5654(3) 0.21719(19) -0.0153(4) 0.0627(11) Uani 1 d .
H34A H 0.6296 0.2234 -0.0448 0.080 Uiso 1 d R
C35 C 0.5458(3) 0.16621(18) 0.0171(3) 0.0550(10) Uani 1 d .
C36 C 0.6167(4) 0.1241(2) 0.0150(4) 0.0670(12) Uani 1 d .
H36A H 0.6843 0.1285 -0.0098 0.080 Uiso 1 d R
C37 C 0.5903(3) 0.0780(2) 0.0512(4) 0.0638(12) Uani 1 d .
H37A H 0.6367 0.0490 0.0472 0.080 Uiso 1 d R
C38 C 0.4937(3) 0.07142(17) 0.0930(3) 0.0540(9) Uani 1 d .
H38A H 0.4767 0.0387 0.1198 0.080 Uiso 1 d R
C39 C 0.4508(3) 0.15704(15) 0.0582(3) 0.0441(8) Uani 1 d .
C40 C 0.3776(3) 0.19808(14) 0.0631(3) 0.0421(7) Uani 1 d .
C100 C 0.0488(13) 0.0833(6) -0.4749(12) 0.226(6) Uiso 1 d .
N100 N -0.0485(15) 0.0438(7) -0.4461(14) 0.324(7) Uiso 1 d .
C101 C 0.0883(11) 0.0245(6) -0.5327(11) 0.206(5) Uiso 1 d .

loop_
_atom_site_aniso_label
_atom_site_aniso_U_11
_atom_site_aniso_U_22
_atom_site_aniso_U_33
_atom_site_aniso_U_23
_atom_site_aniso_U_13
_atom_site_aniso_U_12
Ru1 0.02943(14) 0.03528(15) 0.04153(16) -0.00061(11) 0.01273(10) 0.00192(10)
Cl1 0.0647(6) 0.0463(5) 0.0698(6) 0.0036(5) 0.0176(5) -0.0138(4)
Cl2 0.0761(8) 0.0761(8) 0.0658(7) -0.0099(6) 0.0186(6) -0.0134(6)
N1 0.0363(15) 0.0527(18) 0.0480(17) -0.0077(13) 0.0153(12) 0.0039(12)
N2 0.0308(13) 0.0394(15) 0.0516(17) -0.0013(12) 0.0173(12) 0.0007(11)
N3 0.0316(13) 0.0368(14) 0.0403(14) 0.0002(11) 0.0114(11) 0.0022(11)
N4 0.0288(12) 0.0398(15) 0.0469(16) -0.0010(12) 0.0136(11) 0.0030(10)
N5 0.0323(13) 0.0420(15) 0.0401(15) 0.0035(11) 0.0116(11) -0.0032(11)
N6 0.0339(14) 0.0508(18) 0.0459(16) -0.0041(13) 0.0139(12) 0.0013(12)
N7 0.0324(13) 0.0399(15) 0.0403(14) -0.0001(11) 0.0124(11) 0.0027(11)
N8 0.0378(14) 0.0404(15) 0.0453(16) 0.0008(12) 0.0087(12) 0.0081(11)
O1 0.083(2) 0.075(2) 0.153(4) 0.005(2) 0.058(3) -0.0258(19)
O2 0.101(3) 0.071(2) 0.0615(19) 0.0099(16) 0.0177(17) -0.0248(19)
O3 0.080(3) 0.096(3) 0.253(6) 0.039(4) 0.080(4) 0.015(2)
O4 0.226(6) 0.082(3) 0.069(2) 0.006(2) 0.007(3) -0.028(3)
O5 0.380(13) 0.065(3) 0.298(10) -0.048(5) 0.207(10) -0.034(5)
O6 0.278(10) 0.252(9) 0.097(4) -0.002(5) -0.030(5) 0.073(7)
O7 0.141(5) 0.413(12) 0.165(5) -0.157(7) 0.114(5) -0.142(6)
O8 0.108(3) 0.133(4) 0.073(2) -0.026(2) 0.039(2) -0.031(3)
C1 0.053(2) 0.074(3) 0.051(2) -0.005(2) 0.0150(19) 0.008(2)
C2 0.058(3) 0.098(4) 0.047(2) -0.018(2) 0.0058(19) 0.006(2)
C3 0.048(2) 0.096(4) 0.068(3) -0.036(3) 0.013(2) -0.001(2)
C4 0.049(2) 0.063(3) 0.074(3) -0.026(2) 0.024(2) -0.0062(19)
C5 0.0343(16) 0.050(2) 0.060(2) -0.0137(17) 0.0189(16) -0.0022(15)
C6 0.0391(18) 0.0400(19) 0.068(2) -0.0078(17) 0.0210(17) -0.0007(14)
C7 0.065(3) 0.038(2) 0.096(4) -0.007(2) 0.023(3) -0.0082(18)
C8 0.074(3) 0.041(2) 0.102(4) 0.016(2) 0.021(3) 0.001(2)
C9 0.064(3) 0.051(2) 0.075(3) 0.014(2) 0.015(2) 0.004(2)
C10 0.0358(17) 0.0432(19) 0.052(2) 0.0066(15) 0.0143(15) 0.0055(14)
C11 0.0366(17) 0.048(2) 0.0457(19) 0.0048(15) 0.0138(14) 0.0059(14)
C12 0.054(2) 0.063(3) 0.049(2) 0.0083(19) 0.0113(18) 0.0065(19)
C13 0.060(3) 0.085(3) 0.046(2) -0.004(2) 0.0050(19) 0.003(2)
C14 0.052(2) 0.064(3) 0.054(2) -0.0144(19) 0.0090(18) -0.0005(19)
C15 0.0385(17) 0.047(2) 0.052(2) -0.0044(16) 0.0122(15) 0.0023(14)
C16 0.0339(15) 0.0435(18) 0.0388(17) -0.0017(14) 0.0093(13) 0.0039(13)
C17 0.0327(16) 0.055(2) 0.0426(18) -0.0057(16) 0.0119(14) 0.0039(15)
C18 0.045(2) 0.060(2) 0.060(2) -0.0050(19) 0.0210(18) -0.0017(18)
C19 0.051(2) 0.076(3) 0.072(3) -0.008(2) 0.030(2) -0.012(2)
C20 0.037(2) 0.094(3) 0.070(3) -0.019(3) 0.0238(19) -0.007(2)
C21 0.0360(18) 0.084(3) 0.051(2) -0.019(2) 0.0120(16) 0.0101(19)
C22 0.046(2) 0.092(4) 0.064(3) -0.013(2) 0.016(2) 0.024(2)
C23 0.059(3) 0.080(3) 0.063(3) -0.012(2) 0.014(2) 0.032(2)
C24 0.055(2) 0.061(3) 0.056(2) -0.0072(18) 0.0129(18) 0.0221(19)
C25 0.0402(18) 0.051(2) 0.0446(19) -0.0059(15) 0.0090(15) 0.0106(15)
C26 0.0363(17) 0.067(2) 0.0414(19) -0.0112(17) 0.0090(14) 0.0083(16)
C27 0.0378(17) 0.0441(19) 0.0413(18) -0.0044(14) 0.0096(14) 0.0070(14)
C28 0.0350(16) 0.0400(18) 0.0416(17) 0.0020(14) 0.0083(13) 0.0058(13)
C29 0.0374(16) 0.0383(17) 0.0400(17) 0.0015(13) 0.0086(13) 0.0005(13)
C30 0.048(2) 0.0411(19) 0.053(2) 0.0077(16) 0.0066(17) -0.0005(15)
C31 0.052(2) 0.047(2) 0.057(2) 0.0115(17) 0.0070(18) -0.0085(17)
C32 0.0456(19) 0.056(2) 0.0423(19) 0.0081(16) 0.0106(15) -0.0112(16)
C33 0.054(2) 0.072(3) 0.058(2) 0.014(2) 0.0150(19) -0.018(2)
C34 0.047(2) 0.087(3) 0.059(2) 0.009(2) 0.0222(19) -0.016(2)
C35 0.0408(19) 0.085(3) 0.042(2) -0.0002(19) 0.0157(16) -0.0075(19)
C36 0.041(2) 0.099(4) 0.067(3) -0.005(2) 0.027(2) 0.001(2)
C37 0.042(2) 0.082(3) 0.073(3) -0.009(2) 0.026(2) 0.011(2)
C38 0.043(2) 0.062(2) 0.061(2) -0.0080(19) 0.0191(17) 0.0079(17)
C39 0.0350(16) 0.059(2) 0.0403(18) 0.0019(16) 0.0140(14) 0.0020(15)
C40 0.0387(17) 0.051(2) 0.0375(17) 0.0025(14) 0.0105(14) -0.0065(15)

loop_
_atom_type_symbol
_atom_type_description
_atom_type_scat_dispersion_real
_atom_type_scat_dispersion_imag
_atom_type_scat_source
C C 0.0033 0.0016 'International Tables Vol C Tables 4.2.6.8 and 6.1.1.4'
H H 0.0000 0.0000 'International Tables Vol C Tables 4.2.6.8 and 6.1.1.4'
N N 0.0061 0.0033 'International Tables Vol C Tables 4.2.6.8 and 6.1.1.4'
O O 0.0106 0.0060 'International Tables Vol C Tables 4.2.6.8 and 6.1.1.4'
Cl Cl 0.1484 0.1585 'International Tables Vol C Tables 4.2.6.8 and 6.1.1.4'
Ru Ru -1.2594 0.8363 'International Tables Vol C Tables 4.2.6.8 and 6.1.1.4'

loop_
_geom_angle_atom_site_label_1
_geom_angle_atom_site_label_2
_geom_angle_atom_site_label_3
_geom_angle
N5 Ru1 N2 175.45(11)
N5 Ru1 N3 77.42(11)
N2 Ru1 N3 104.74(10)
N5 Ru1 N4 97.29(11)
N2 Ru1 N4 78.76(12)
N3 Ru1 N4 90.83(10)
N5 Ru1 N1 105.28(12)
N2 Ru1 N1 78.76(12)
N3 Ru1 N1 92.16(10)
N4 Ru1 N1 157.35(12)
N5 Ru1 N6 79.30(11)
N2 Ru1 N6 98.63(11)
N3 Ru1 N6 156.62(11)
N4 Ru1 N6 94.22(11)
N1 Ru1 N6 91.89(11)
O3 Cl1 O1 108.4(3)
O3 Cl1 O4 112.7(4)
O1 Cl1 O4 107.7(3)
O3 Cl1 O2 112.1(3)
O1 Cl1 O2 108.4(2)
O4 Cl1 O2 107.5(2)
O5 Cl2 O7 115.7(6)
O5 Cl2 O6 103.7(6)
O7 Cl2 O6 104.2(6)
O5 Cl2 O8 111.7(4)
O7 Cl2 O8 111.6(3)
O6 Cl2 O8 109.2(4)
C1 N1 C5 117.6(3)
C1 N1 Ru1 127.8(3)
C5 N1 Ru1 114.4(2)
C6 N2 C10 121.8(3)
C6 N2 Ru1 118.9(3)
C10 N2 Ru1 119.2(2)
C28 N3 N7 120.1(2)
C28 N3 Ru1 114.9(2)
N7 N3 Ru1 125.0(2)
C15 N4 C11 118.5(3)
C15 N4 Ru1 127.5(2)
C11 N4 Ru1 113.9(2)
C29 N5 C40 120.2(3)
C29 N5 Ru1 121.1(2)
C40 N5 Ru1 118.1(2)
C38 N6 C39 117.3(3)
C38 N6 Ru1 131.9(3)
C39 N6 Ru1 110.8(2)
C16 N7 N3 115.3(3)
C27 N8 C28 113.4(3)
N1 C1 C2 122.4(5)
C3 C2 C1 119.8(5)
C2 C3 C4 118.9(4)
C3 C4 C5 120.2(4)
N1 C5 C4 121.0(4)
N1 C5 C6 114.5(3)
C4 C5 C6 124.4(4)
N2 C6 C7 119.3(4)
N2 C6 C5 113.3(3)
C7 C6 C5 127.4(4)
C8 C7 C6 119.9(4)
C7 C8 C9 120.9(4)
C10 C9 C8 118.1(4)
N2 C10 C9 119.8(4)
N2 C10 C11 112.8(3)
C9 C10 C11 127.3(4)
N4 C11 C12 121.0(4)
N4 C11 C10 115.2(3)
C12 C11 C10 123.7(3)
C13 C12 C11 120.2(4)
C12 C13 C14 119.0(4)
C13 C14 C15 118.6(4)
N4 C15 C14 122.7(4)
N7 C16 C27 122.8(3)
N7 C16 C17 128.7(3)
C27 C16 C17 108.5(3)
C18 C17 C26 119.4(3)
C18 C17 C16 135.9(3)
C26 C17 C16 104.8(3)
C17 C18 C19 118.0(4)
C20 C19 C18 122.8(5)
C19 C20 C21 120.5(4)
C20 C21 C26 116.5(4)
C20 C21 C22 128.7(4)
C26 C21 C22 114.8(4)
C23 C22 C21 121.6(4)
C22 C23 C24 122.5(4)
C25 C24 C23 117.2(4)
C24 C25 C26 120.2(3)
C24 C25 C27 134.6(4)
C26 C25 C27 105.2(3)
C25 C26 C21 123.6(4)
C25 C26 C17 113.6(3)
C21 C26 C17 122.7(4)
N8 C27 C16 122.1(3)
N8 C27 C25 130.0(3)
C16 C27 C25 108.0(3)
N8 C28 N3 126.2(3)
N8 C28 C29 118.9(3)
N3 C28 C29 114.9(3)
N5 C29 C30 120.6(3)
N5 C29 C28 111.2(3)
C30 C29 C28 128.2(3)
C31 C30 C29 119.9(4)
C30 C31 C32 120.0(3)
C40 C32 C31 117.0(3)
C40 C32 C33 116.3(4)
C31 C32 C33 126.7(4)
C34 C33 C32 121.2(4)
C33 C34 C35 122.3(4)
C36 C35 C39 116.5(4)
C36 C35 C34 125.4(4)
C39 C35 C34 118.1(4)
C37 C36 C35 119.6(4)
C36 C37 C38 121.1(4)
N6 C38 C37 121.4(4)
N6 C39 C35 124.1(3)
N6 C39 C40 117.2(3)
C35 C39 C40 118.7(4)
N5 C40 C32 122.4(3)
N5 C40 C39 114.3(3)
C32 C40 C39 123.3(3)
N100 C100 C101 80.2(10)

loop_
_geom_bond_atom_site_label_1
_geom_bond_atom_site_label_2
_geom_bond_distance
Ru1 N5 1.972(3)
Ru1 N2 1.988(3)
Ru1 N3 2.064(2)
Ru1 N4 2.074(3)
Ru1 N1 2.074(3)
Ru1 N6 2.112(3)
Cl1 O3 1.384(4)
Cl1 O1 1.420(3)
Cl1 O4 1.422(4)
Cl1 O2 1.435(3)
Cl2 O5 1.302(5)
Cl2 O7 1.308(5)
Cl2 O6 1.369(7)
Cl2 O8 1.409(4)
N1 C1 1.343(5)
N1 C5 1.379(5)
N2 C6 1.357(5)
N2 C10 1.339(4)
N3 C28 1.361(4)
N3 N7 1.366(4)
N4 C15 1.338(5)
N4 C11 1.363(4)
N5 C29 1.337(4)
N5 C40 1.357(4)
N6 C38 1.337(5)
N6 C39 1.384(5)
N7 C16 1.317(4)
N8 C27 1.310(4)
N8 C28 1.351(4)
C1 C2 1.385(6)
C2 C3 1.359(7)
C3 C4 1.374(7)
C4 C5 1.380(5)
C5 C6 1.469(6)
C6 C7 1.371(6)
C7 C8 1.348(7)
C8 C9 1.388(7)
C9 C10 1.387(5)
C10 C11 1.477(5)
C11 C12 1.387(5)
C12 C13 1.374(6)
C13 C14 1.382(6)
C14 C15 1.392(5)
C16 C27 1.439(5)
C16 C17 1.466(5)
C17 C18 1.376(6)
C17 C26 1.412(5)
C18 C19 1.409(5)
C19 C20 1.373(7)
C20 C21 1.404(7)
C21 C26 1.409(5)
C21 C22 1.420(6)
C22 C23 1.369(7)
C23 C24 1.420(6)
C24 C25 1.375(5)
C25 C26 1.404(5)
C25 C27 1.468(4)
C28 C29 1.467(4)
C29 C30 1.397(5)
C30 C31 1.374(5)
C31 C32 1.412(6)
C32 C40 1.392(5)
C32 C33 1.443(5)
C33 C34 1.341(6)
C34 C35 1.432(6)
C35 C36 1.412(6)
C35 C39 1.403(5)
C36 C37 1.356(7)
C37 C38 1.415(5)
C39 C40 1.415(5)
C100 N100 1.685(19)
C100 C101 1.813(18)
